data_1503397
loop_
_publ_author_name
'Tian, Xiao-Hong'
'Chen, Chuan-Feng'

_publ_section_title
;
 Synthesis, structures, and conformational characteristics of
 triptycene-derived calix[5]arenes.
;
_journal_issue 3
_journal_name_full 'Organic letters'
_journal_page_first 524
_journal_page_last 527
_journal_paper_doi 10.1021/ol902758g
_journal_volume 12
_journal_year 2010
_chemical_formula_moiety 'C62 H48 O5, C H4 O, 2(C H Cl3)'
_chemical_formula_sum 'C65 H54 Cl6 O6'
_chemical_formula_weight 1143.78
_chemical_name_systematic
; 
 ? 
;
_space_group_IT_number 14
_symmetry_cell_setting monoclinic
_symmetry_space_group_name_Hall '-P 2ybc'
_symmetry_space_group_name_H-M 'P 1 21/c 1'
_atom_sites_solution_hydrogens geom
_atom_sites_solution_primary direct
_atom_sites_solution_secondary difmap
_audit_creation_method SHELXL-97
_cell_angle_alpha 90.00
_cell_angle_beta 90.44(3)
_cell_angle_gamma 90.00
_cell_formula_units_Z 4
_cell_length_a 13.746(3)
_cell_length_b 16.676(3)
_cell_length_c 24.705(5)
_cell_measurement_reflns_used 1356
_cell_measurement_temperature 173(2)
_cell_measurement_theta_max 27.48
_cell_measurement_theta_min 2.17
_cell_volume 5663(2)
_computing_cell_refinement 'CrystalClear (Rigaku Inc., 2008)'
_computing_data_collection 'CrystalClear (Rigaku Inc., 2008)'
_computing_data_reduction 'CrystalClear (Rigaku Inc., 2008)'
_computing_molecular_graphics 'XP in Siemens SHELXTL (Sheldrick, 1994)'
_computing_publication_material 'SHELX97 (Sheldrick, 1997)'
_computing_structure_refinement 'SHELXL-97 (Sheldrick, 1997)'
_computing_structure_solution 'SHELXS-97 (Sheldrick, 1990)'
_diffrn_ambient_temperature 173(2)
_diffrn_measured_fraction_theta_full 0.981
_diffrn_measured_fraction_theta_max 0.981
_diffrn_measurement_device_type 'Saturn724+ CCD'
_diffrn_measurement_method '\w scans at fixed \c = 45\%'
_diffrn_radiation_monochromator graphite
_diffrn_radiation_source 'sealed tube'
_diffrn_radiation_type MoK\a
_diffrn_radiation_wavelength 0.71073
_diffrn_reflns_av_R_equivalents 0.0584
_diffrn_reflns_av_sigmaI/netI 0.0600
_diffrn_reflns_limit_h_max 12
_diffrn_reflns_limit_h_min -16
_diffrn_reflns_limit_k_max 17
_diffrn_reflns_limit_k_min -19
_diffrn_reflns_limit_l_max 29
_diffrn_reflns_limit_l_min -29
_diffrn_reflns_number 33309
_diffrn_reflns_theta_full 25.00
_diffrn_reflns_theta_max 25.00
_diffrn_reflns_theta_min 1.47
_exptl_absorpt_coefficient_mu 0.356
_exptl_absorpt_correction_T_max 0.9485
_exptl_absorpt_correction_T_min 0.9225
_exptl_absorpt_correction_type numerical
_exptl_absorpt_process_details 'CrystalClear (Rigaku Inc., 2008)'
_exptl_crystal_colour colorless
_exptl_crystal_density_diffrn 1.342
_exptl_crystal_density_method 'not measured'
_exptl_crystal_description plate
_exptl_crystal_F_000 2376
_exptl_crystal_size_max 0.23
_exptl_crystal_size_mid 0.17
_exptl_crystal_size_min 0.15
_refine_diff_density_max 0.998
_refine_diff_density_min -0.910
_refine_diff_density_rms 0.079
_refine_ls_extinction_method none
_refine_ls_goodness_of_fit_ref 1.239
_refine_ls_hydrogen_treatment constr
_refine_ls_matrix_type full
_refine_ls_number_parameters 697
_refine_ls_number_reflns 9786
_refine_ls_number_restraints 0
_refine_ls_restrained_S_all 1.239
_refine_ls_R_factor_all 0.1337
_refine_ls_R_factor_gt 0.1220
_refine_ls_shift/su_max 0.000
_refine_ls_shift/su_mean 0.000
_refine_ls_structure_factor_coef Fsqd
_refine_ls_weighting_details 'calc w=1/[\s^2^(Fo^2^)+(0.0845P)^2^+18.0675P] where P=(Fo^2^+2Fc^2^)/3'
_refine_ls_weighting_scheme calc
_refine_ls_wR_factor_gt 0.2673
_refine_ls_wR_factor_ref 0.2768
_reflns_number_gt 8768
_reflns_number_total 9786
_reflns_threshold_expression >2sigma(I)
_cod_data_source_file ol902758g_si_003.cif
_cod_data_source_block sa367
_cod_original_cell_volume 5662.7(19)
_cod_original_sg_symbol_H-M P2(1)/c
_cod_database_code 1503397

loop_
_symmetry_equiv_pos_as_xyz
'x, y, z'
'-x, y+1/2, -z+1/2'
'-x, -y, -z'
'x, -y-1/2, z-1/2'

loop_
_atom_site_label
_atom_site_type_symbol
_atom_site_fract_x
_atom_site_fract_y
_atom_site_fract_z
_atom_site_U_iso_or_equiv
_atom_site_adp_type
_atom_site_occupancy
_atom_site_symmetry_multiplicity
_atom_site_calc_flag
_atom_site_refinement_flags
Cl1 Cl 0.3697(2) 0.2294(2) 0.3556(2) 0.169(2) Uani 1 1 d .
Cl2 Cl 0.1917(4) 0.27114(18) 0.29504(10) 0.1491(17) Uani 1 1 d .
Cl3 Cl 0.1997(2) 0.28041(12) 0.40986(8) 0.0776(7) Uani 1 1 d .
Cl4 Cl 0.4914(3) 0.3665(2) 0.53213(13) 0.1213(11) Uani 1 1 d .
Cl5 Cl 0.3123(2) 0.44498(18) 0.50034(15) 0.1279(13) Uani 1 1 d .
Cl6 Cl 0.4634(2) 0.41968(16) 0.42268(12) 0.1006(9) Uani 1 1 d .
O1 O 0.0840(2) 0.1536(2) 0.18997(14) 0.0273(8) Uani 1 1 d .
O2 O 0.2668(3) 0.0923(2) 0.20865(14) 0.0281(8) Uani 1 1 d .
H2A H 0.2097 0.1060 0.2006 0.042 Uiso 1 1 calc R
O3 O 0.2761(3) 0.0547(2) 0.32078(14) 0.0314(9) Uani 1 1 d .
H3A H 0.2807 0.0619 0.2873 0.047 Uiso 1 1 calc R
O4 O 0.0973(3) 0.0990(2) 0.41923(16) 0.0342(9) Uani 1 1 d .
H4A H 0.0516 0.1147 0.3991 0.051 Uiso 1 1 calc R
O5 O -0.0508(3) 0.1489(2) 0.35435(15) 0.0308(8) Uani 1 1 d .
O6 O -0.0449(5) 0.3711(4) 0.2539(2) 0.091(2) Uani 1 1 d .
H6A H -0.0325 0.3950 0.2831 0.110 Uiso 1 1 d R
C1 C -0.3595(4) 0.1284(4) 0.1692(2) 0.0399(14) Uani 1 1 d .
H1A H -0.4011 0.0867 0.1568 0.048 Uiso 1 1 calc R
C2 C -0.3844(4) 0.2085(4) 0.1614(3) 0.0440(16) Uani 1 1 d .
H2B H -0.4435 0.2214 0.1432 0.053 Uiso 1 1 calc R
C3 C -0.3249(4) 0.2692(4) 0.1797(2) 0.0427(15) Uani 1 1 d .
H3B H -0.3440 0.3234 0.1747 0.051 Uiso 1 1 calc R
C4 C -0.2361(4) 0.2518(3) 0.2057(2) 0.0341(13) Uani 1 1 d .
H4B H -0.1942 0.2935 0.2178 0.041 Uiso 1 1 calc R
C5 C -0.2118(4) 0.1724(3) 0.2129(2) 0.0284(12) Uani 1 1 d .
C6 C -0.2722(4) 0.1108(3) 0.1955(2) 0.0297(12) Uani 1 1 d .
C7 C -0.2318(4) 0.0271(3) 0.2071(2) 0.0298(12) Uani 1 1 d .
H7A H -0.2763 -0.0168 0.1948 0.036 Uiso 1 1 calc R
C8 C -0.1162(4) 0.1418(3) 0.2388(2) 0.0255(11) Uani 1 1 d .
H8A H -0.0716 0.1857 0.2509 0.031 Uiso 1 1 calc R
C9 C -0.1323(4) 0.0243(3) 0.1799(2) 0.0261(11) Uani 1 1 d .
C10 C -0.1007(4) -0.0344(3) 0.1444(2) 0.0303(12) Uani 1 1 d .
H10A H -0.1426 -0.0771 0.1340 0.036 Uiso 1 1 calc R
C11 C -0.0065(4) -0.0295(3) 0.1243(2) 0.0307(12) Uani 1 1 d .
H11A H 0.0163 -0.0702 0.1006 0.037 Uiso 1 1 calc R
C12 C 0.0549(4) 0.0337(3) 0.1382(2) 0.0252(11) Uani 1 1 d .
C13 C 0.0213(4) 0.0919(3) 0.1742(2) 0.0240(11) Uani 1 1 d .
C14 C -0.0716(4) 0.0864(3) 0.1961(2) 0.0248(11) Uani 1 1 d .
C15 C 0.0610(4) 0.2302(3) 0.1656(2) 0.0340(13) Uani 1 1 d .
H15A H 0.1034 0.2716 0.1811 0.051 Uiso 1 1 calc R
H15B H -0.0071 0.2437 0.1728 0.051 Uiso 1 1 calc R
H15C H 0.0710 0.2272 0.1264 0.051 Uiso 1 1 calc R
C16 C 0.1550(4) 0.0386(3) 0.1126(2) 0.0304(12) Uani 1 1 d .
H16A H 0.1760 0.0954 0.1123 0.036 Uiso 1 1 calc R
H16B H 0.1497 0.0206 0.0745 0.036 Uiso 1 1 calc R
C17 C 0.2331(4) -0.0112(3) 0.14114(19) 0.0269(11) Uani 1 1 d .
C18 C 0.2548(4) -0.0881(3) 0.1228(2) 0.0293(12) Uani 1 1 d .
H18A H 0.2182 -0.1096 0.0935 0.035 Uiso 1 1 calc R
C19 C 0.3277(4) -0.1346(3) 0.1458(2) 0.0307(12) Uani 1 1 d .
C20 C 0.3844(4) -0.1004(3) 0.1867(2) 0.0309(12) Uani 1 1 d .
H20A H 0.4366 -0.1305 0.2019 0.037 Uiso 1 1 calc R
C21 C 0.3666(4) -0.0230(3) 0.2060(2) 0.0271(11) Uani 1 1 d .
C22 C 0.2873(4) 0.0192(3) 0.1849(2) 0.0267(11) Uani 1 1 d .
C23 C 0.3478(4) -0.2171(4) 0.1261(2) 0.0356(13) Uani 1 1 d .
C24 C 0.3427(5) -0.2359(4) 0.0715(3) 0.0480(16) Uani 1 1 d .
H24A H 0.3270 -0.1952 0.0459 0.058 Uiso 1 1 calc R
C25 C 0.3602(6) -0.3138(5) 0.0536(3) 0.064(2) Uani 1 1 d .
H25A H 0.3565 -0.3257 0.0160 0.076 Uiso 1 1 calc R
C26 C 0.3831(6) -0.3740(4) 0.0900(4) 0.066(2) Uani 1 1 d .
H26A H 0.3958 -0.4268 0.0775 0.079 Uiso 1 1 calc R
C27 C 0.3873(5) -0.3565(4) 0.1447(4) 0.0570(19) Uani 1 1 d .
H27A H 0.4011 -0.3978 0.1701 0.068 Uiso 1 1 calc R
C28 C 0.3713(4) -0.2785(4) 0.1626(3) 0.0429(15) Uani 1 1 d .
H28A H 0.3765 -0.2667 0.2002 0.051 Uiso 1 1 calc R
C29 C 0.4348(4) 0.0159(3) 0.2468(2) 0.0287(12) Uani 1 1 d .
H29A H 0.5025 0.0083 0.2343 0.034 Uiso 1 1 calc R
H29B H 0.4218 0.0743 0.2471 0.034 Uiso 1 1 calc R
C30 C 0.4277(4) -0.0151(3) 0.3043(2) 0.0243(11) Uani 1 1 d .
C31 C 0.5010(4) -0.0640(3) 0.3254(2) 0.0260(11) Uani 1 1 d .
H31A H 0.5525 -0.0802 0.3025 0.031 Uiso 1 1 calc R
C32 C 0.5014(3) -0.0898(3) 0.3790(2) 0.0253(11) Uani 1 1 d .
C33 C 0.4269(4) -0.0625(3) 0.4122(2) 0.0251(11) Uani 1 1 d .
H33A H 0.4273 -0.0776 0.4493 0.030 Uiso 1 1 calc R
C34 C 0.3522(4) -0.0139(3) 0.3930(2) 0.0253(11) Uani 1 1 d .
C35 C 0.3518(4) 0.0076(3) 0.3385(2) 0.0248(11) Uani 1 1 d .
C36 C 0.5806(4) -0.1419(3) 0.4000(2) 0.0274(11) Uani 1 1 d .
C37 C 0.6226(4) -0.2008(3) 0.3668(2) 0.0280(12) Uani 1 1 d .
H37A H 0.5993 -0.2077 0.3308 0.034 Uiso 1 1 calc R
C38 C 0.6975(4) -0.2489(4) 0.3859(2) 0.0385(14) Uani 1 1 d .
H38A H 0.7245 -0.2887 0.3629 0.046 Uiso 1 1 calc R
C39 C 0.7332(4) -0.2399(4) 0.4377(3) 0.0399(14) Uani 1 1 d .
H39A H 0.7849 -0.2729 0.4505 0.048 Uiso 1 1 calc R
C40 C 0.6931(4) -0.1824(4) 0.4707(2) 0.0386(14) Uani 1 1 d .
H40A H 0.7181 -0.1752 0.5063 0.046 Uiso 1 1 calc R
C41 C 0.6167(4) -0.1346(3) 0.4526(2) 0.0333(13) Uani 1 1 d .
H41A H 0.5887 -0.0965 0.4765 0.040 Uiso 1 1 calc R
C42 C 0.2749(4) 0.0182(3) 0.4305(2) 0.0284(11) Uani 1 1 d .
H42A H 0.2628 0.0751 0.4211 0.034 Uiso 1 1 calc R
H42B H 0.3011 0.0169 0.4679 0.034 Uiso 1 1 calc R
C43 C 0.1777(4) -0.0255(3) 0.42999(19) 0.0263(11) Uani 1 1 d .
C44 C 0.1737(4) -0.1078(3) 0.4382(2) 0.0279(12) Uani 1 1 d .
H44A H 0.2328 -0.1373 0.4396 0.033 Uiso 1 1 calc R
C45 C 0.0860(4) -0.1488(3) 0.44449(19) 0.0282(12) Uani 1 1 d .
C46 C -0.0001(4) -0.1039(3) 0.4415(2) 0.0290(12) Uani 1 1 d .
H46A H -0.0607 -0.1305 0.4457 0.035 Uiso 1 1 calc R
C47 C 0.0007(4) -0.0217(3) 0.4327(2) 0.0282(12) Uani 1 1 d .
C48 C 0.0906(4) 0.0172(3) 0.4264(2) 0.0265(11) Uani 1 1 d .
C49 C 0.0833(4) -0.2363(3) 0.4567(2) 0.0303(12) Uani 1 1 d .
C50 C 0.1557(4) -0.2880(4) 0.4377(2) 0.0360(13) Uani 1 1 d .
H50A H 0.2077 -0.2672 0.4169 0.043 Uiso 1 1 calc R
C51 C 0.1519(5) -0.3702(4) 0.4491(2) 0.0431(15) Uani 1 1 d .
H51A H 0.2018 -0.4046 0.4363 0.052 Uiso 1 1 calc R
C52 C 0.0763(5) -0.4016(4) 0.4787(2) 0.0412(15) Uani 1 1 d .
H52A H 0.0738 -0.4574 0.4864 0.049 Uiso 1 1 calc R
C53 C 0.0042(5) -0.3507(4) 0.4972(2) 0.0402(14) Uani 1 1 d .
H53A H -0.0485 -0.3723 0.5171 0.048 Uiso 1 1 calc R
C54 C 0.0070(4) -0.2688(4) 0.4872(2) 0.0344(13) Uani 1 1 d .
H54A H -0.0425 -0.2349 0.5009 0.041 Uiso 1 1 calc R
C55 C -0.0953(4) 0.0245(3) 0.4304(2) 0.0298(12) Uani 1 1 d .
H55A H -0.1423 -0.0010 0.4552 0.036 Uiso 1 1 calc R
H55B H -0.0842 0.0801 0.4430 0.036 Uiso 1 1 calc R
C56 C -0.1384(4) 0.0267(3) 0.3741(2) 0.0297(12) Uani 1 1 d .
C57 C -0.1987(4) -0.0351(3) 0.3559(2) 0.0307(12) Uani 1 1 d .
H57A H -0.2161 -0.0766 0.3803 0.037 Uiso 1 1 calc R
C58 C -0.2337(4) -0.0374(3) 0.3033(2) 0.0283(12) Uani 1 1 d .
H58A H -0.2752 -0.0797 0.2919 0.034 Uiso 1 1 calc R
C59 C -0.2075(4) 0.0228(3) 0.2674(2) 0.0288(12) Uani 1 1 d .
C60 C -0.1470(4) 0.0852(3) 0.2846(2) 0.0264(11) Uani 1 1 d .
C61 C -0.1141(3) 0.0876(3) 0.3376(2) 0.0244(11) Uani 1 1 d .
C62 C -0.0996(5) 0.2237(4) 0.3668(3) 0.0442(15) Uani 1 1 d .
H62A H -0.0514 0.2637 0.3783 0.066 Uiso 1 1 calc R
H62B H -0.1462 0.2149 0.3960 0.066 Uiso 1 1 calc R
H62C H -0.1341 0.2431 0.3345 0.066 Uiso 1 1 calc R
C63 C 0.2438(6) 0.2301(5) 0.3520(4) 0.068(2) Uani 1 1 d .
H63A H 0.2214 0.1732 0.3542 0.081 Uiso 1 1 calc R
C64 C 0.4067(7) 0.3821(6) 0.4802(4) 0.084(3) Uani 1 1 d .
H64A H 0.3777 0.3289 0.4706 0.100 Uiso 1 1 calc R
C65 C -0.0629(7) 0.4296(5) 0.2157(3) 0.069(2) Uani 1 1 d .
H65A H -0.1101 0.4681 0.2300 0.103 Uiso 1 1 calc R
H65B H -0.0894 0.4049 0.1828 0.103 Uiso 1 1 calc R
H65C H -0.0022 0.4575 0.2072 0.103 Uiso 1 1 calc R

loop_
_atom_site_aniso_label
_atom_site_aniso_U_11
_atom_site_aniso_U_22
_atom_site_aniso_U_33
_atom_site_aniso_U_23
_atom_site_aniso_U_13
_atom_site_aniso_U_12
Cl1 0.079(2) 0.138(3) 0.291(6) -0.102(3) 0.035(3) -0.028(2)
Cl2 0.305(5) 0.089(2) 0.0534(14) -0.0154(13) -0.034(2) 0.047(3)
Cl3 0.125(2) 0.0519(12) 0.0557(11) 0.0060(9) -0.0124(12) 0.0229(12)
Cl4 0.125(3) 0.148(3) 0.091(2) -0.0060(19) 0.0062(18) -0.035(2)
Cl5 0.120(2) 0.099(2) 0.166(3) -0.020(2) 0.087(2) 0.0120(18)
Cl6 0.112(2) 0.0906(18) 0.0996(19) 0.0014(14) 0.0541(16) 0.0013(15)
O1 0.0269(19) 0.0254(19) 0.0297(19) 0.0028(15) -0.0014(15) -0.0025(15)
O2 0.0271(19) 0.028(2) 0.0290(19) -0.0007(15) -0.0036(15) 0.0038(15)
O3 0.029(2) 0.039(2) 0.0262(19) 0.0016(16) 0.0012(15) 0.0071(17)
O4 0.029(2) 0.033(2) 0.040(2) 0.0004(17) -0.0053(17) 0.0041(17)
O5 0.030(2) 0.029(2) 0.034(2) -0.0017(16) -0.0012(16) 0.0032(16)
O6 0.136(6) 0.076(4) 0.062(4) -0.009(3) -0.026(4) -0.004(4)
C1 0.029(3) 0.054(4) 0.036(3) 0.009(3) 0.000(2) 0.000(3)
C2 0.027(3) 0.062(4) 0.043(3) 0.015(3) -0.002(3) 0.019(3)
C3 0.041(3) 0.050(4) 0.037(3) 0.009(3) 0.007(3) 0.018(3)
C4 0.033(3) 0.034(3) 0.035(3) 0.003(2) 0.004(2) 0.010(3)
C5 0.027(3) 0.034(3) 0.024(3) 0.005(2) 0.005(2) 0.003(2)
C6 0.024(3) 0.038(3) 0.028(3) 0.003(2) 0.004(2) 0.004(2)
C7 0.023(3) 0.036(3) 0.031(3) 0.000(2) -0.005(2) -0.006(2)
C8 0.025(3) 0.025(3) 0.027(3) -0.001(2) 0.004(2) 0.000(2)
C9 0.024(3) 0.029(3) 0.026(3) 0.003(2) -0.005(2) 0.000(2)
C10 0.032(3) 0.027(3) 0.031(3) 0.002(2) -0.007(2) -0.003(2)
C11 0.040(3) 0.030(3) 0.022(3) 0.000(2) -0.003(2) 0.001(2)
C12 0.023(3) 0.031(3) 0.022(2) 0.002(2) -0.004(2) 0.006(2)
C13 0.024(3) 0.022(3) 0.026(3) 0.005(2) -0.003(2) -0.002(2)
C14 0.025(3) 0.026(3) 0.024(2) 0.002(2) 0.000(2) 0.002(2)
C15 0.030(3) 0.030(3) 0.042(3) 0.009(2) 0.000(2) 0.002(2)
C16 0.030(3) 0.038(3) 0.023(3) 0.000(2) -0.003(2) 0.005(2)
C17 0.027(3) 0.034(3) 0.019(2) 0.001(2) 0.001(2) 0.001(2)
C18 0.031(3) 0.034(3) 0.023(3) -0.003(2) 0.002(2) 0.002(2)
C19 0.027(3) 0.033(3) 0.032(3) -0.003(2) 0.002(2) 0.002(2)
C20 0.024(3) 0.036(3) 0.033(3) 0.004(2) 0.005(2) 0.010(2)
C21 0.028(3) 0.032(3) 0.022(2) 0.002(2) 0.005(2) 0.001(2)
C22 0.026(3) 0.030(3) 0.024(2) 0.001(2) 0.004(2) -0.001(2)
C23 0.026(3) 0.040(3) 0.041(3) -0.006(3) 0.003(2) 0.004(3)
C24 0.054(4) 0.040(4) 0.050(4) -0.009(3) -0.004(3) 0.011(3)
C25 0.062(5) 0.064(5) 0.065(5) -0.030(4) -0.013(4) 0.017(4)
C26 0.058(5) 0.040(4) 0.100(7) -0.023(4) -0.005(4) 0.018(4)
C27 0.041(4) 0.040(4) 0.089(6) 0.009(4) -0.001(4) 0.006(3)
C28 0.039(3) 0.039(4) 0.051(4) -0.004(3) 0.004(3) 0.005(3)
C29 0.023(3) 0.032(3) 0.031(3) 0.004(2) -0.002(2) -0.002(2)
C30 0.024(3) 0.025(3) 0.024(2) 0.002(2) 0.000(2) -0.004(2)
C31 0.022(3) 0.030(3) 0.026(3) -0.003(2) 0.001(2) -0.006(2)
C32 0.015(2) 0.027(3) 0.034(3) -0.002(2) -0.004(2) -0.003(2)
C33 0.028(3) 0.026(3) 0.022(2) 0.001(2) -0.001(2) -0.003(2)
C34 0.022(2) 0.028(3) 0.026(3) -0.004(2) -0.001(2) -0.003(2)
C35 0.023(2) 0.026(3) 0.025(3) 0.000(2) -0.005(2) 0.001(2)
C36 0.024(3) 0.026(3) 0.033(3) 0.005(2) 0.000(2) 0.000(2)
C37 0.027(3) 0.034(3) 0.023(3) -0.001(2) -0.001(2) 0.001(2)
C38 0.035(3) 0.037(3) 0.043(3) -0.004(3) -0.005(3) 0.010(3)
C39 0.031(3) 0.040(3) 0.049(4) 0.003(3) -0.009(3) 0.009(3)
C40 0.043(3) 0.041(3) 0.032(3) 0.003(3) -0.010(3) 0.003(3)
C41 0.036(3) 0.033(3) 0.031(3) -0.005(2) -0.002(2) 0.004(2)
C42 0.027(3) 0.033(3) 0.025(3) -0.001(2) -0.001(2) 0.001(2)
C43 0.022(3) 0.035(3) 0.022(2) 0.003(2) 0.001(2) -0.001(2)
C44 0.021(3) 0.038(3) 0.024(3) -0.001(2) 0.001(2) 0.003(2)
C45 0.034(3) 0.034(3) 0.016(2) -0.002(2) -0.002(2) -0.004(2)
C46 0.026(3) 0.038(3) 0.023(3) 0.004(2) -0.003(2) 0.003(2)
C47 0.024(3) 0.039(3) 0.022(3) 0.000(2) 0.002(2) 0.005(2)
C48 0.025(3) 0.032(3) 0.023(2) 0.000(2) 0.002(2) 0.001(2)
C49 0.032(3) 0.035(3) 0.024(3) 0.003(2) -0.008(2) -0.004(2)
C50 0.037(3) 0.040(3) 0.031(3) 0.001(2) 0.001(2) 0.000(3)
C51 0.059(4) 0.035(4) 0.035(3) -0.006(3) 0.001(3) 0.005(3)
C52 0.058(4) 0.032(3) 0.032(3) 0.001(2) -0.007(3) -0.013(3)
C53 0.045(3) 0.048(4) 0.028(3) 0.009(3) -0.003(3) -0.013(3)
C54 0.033(3) 0.040(3) 0.030(3) 0.005(2) -0.002(2) -0.002(3)
C55 0.022(3) 0.041(3) 0.026(3) 0.001(2) 0.004(2) 0.002(2)
C56 0.020(3) 0.036(3) 0.033(3) 0.001(2) 0.006(2) 0.011(2)
C57 0.022(3) 0.038(3) 0.032(3) 0.010(2) 0.005(2) -0.004(2)
C58 0.017(2) 0.035(3) 0.033(3) 0.001(2) -0.003(2) -0.005(2)
C59 0.023(3) 0.034(3) 0.029(3) 0.001(2) -0.003(2) 0.003(2)
C60 0.022(3) 0.027(3) 0.031(3) 0.003(2) 0.003(2) 0.003(2)
C61 0.017(2) 0.030(3) 0.026(3) 0.001(2) 0.001(2) 0.002(2)
C62 0.047(4) 0.042(4) 0.043(4) -0.007(3) -0.008(3) 0.011(3)
C63 0.068(5) 0.047(5) 0.088(6) -0.015(4) -0.001(4) 0.009(4)
C64 0.081(6) 0.085(6) 0.085(6) -0.012(5) 0.027(5) -0.017(5)
C65 0.085(6) 0.065(5) 0.055(5) 0.009(4) -0.004(4) -0.026(4)

loop_
_atom_type_symbol
_atom_type_description
_atom_type_scat_dispersion_real
_atom_type_scat_dispersion_imag
_atom_type_scat_source
C C 0.0033 0.0016 'International Tables Vol C Tables 4.2.6.8 and 6.1.1.4'
H H 0.0000 0.0000 'International Tables Vol C Tables 4.2.6.8 and 6.1.1.4'
O O 0.0106 0.0060 'International Tables Vol C Tables 4.2.6.8 and 6.1.1.4'
Cl Cl 0.1484 0.1585 'International Tables Vol C Tables 4.2.6.8 and 6.1.1.4'

loop_
_geom_angle_atom_site_label_1
_geom_angle_atom_site_label_2
_geom_angle_atom_site_label_3
_geom_angle
C13 O1 C15 113.7(4)
C22 O2 H2A 109.5
C35 O3 H3A 109.5
C48 O4 H4A 109.5
C61 O5 C62 113.7(4)
C65 O6 H6A 106.7
C2 C1 C6 118.6(6)
C2 C1 H1A 120.7
C6 C1 H1A 120.7
C3 C2 C1 121.0(5)
C3 C2 H2B 119.5
C1 C2 H2B 119.5
C2 C3 C4 120.8(6)
C2 C3 H3B 119.6
C4 C3 H3B 119.6
C5 C4 C3 117.8(6)
C5 C4 H4B 121.1
C3 C4 H4B 121.1
C4 C5 C6 121.8(5)
C4 C5 C8 125.2(5)
C6 C5 C8 112.9(5)
C5 C6 C1 120.0(5)
C5 C6 C7 113.7(4)
C1 C6 C7 126.2(5)
C59 C7 C6 107.6(4)
C59 C7 C9 103.7(4)
C6 C7 C9 105.7(4)
C59 C7 H7A 113.0
C6 C7 H7A 113.0
C9 C7 H7A 113.0
C14 C8 C60 104.5(4)
C14 C8 C5 105.0(4)
C60 C8 C5 105.6(4)
C14 C8 H8A 113.6
C60 C8 H8A 113.6
C5 C8 H8A 113.6
C14 C9 C10 121.3(5)
C14 C9 C7 112.9(4)
C10 C9 C7 125.8(5)
C9 C10 C11 118.8(5)
C9 C10 H10A 120.6
C11 C10 H10A 120.6
C12 C11 C10 121.3(5)
C12 C11 H11A 119.4
C10 C11 H11A 119.4
C11 C12 C13 118.7(5)
C11 C12 C16 119.1(5)
C13 C12 C16 122.2(5)
C14 C13 O1 120.4(4)
C14 C13 C12 120.6(5)
O1 C13 C12 118.9(4)
C9 C14 C13 119.3(5)
C9 C14 C8 113.9(4)
C13 C14 C8 126.8(5)
O1 C15 H15A 109.5
O1 C15 H15B 109.5
H15A C15 H15B 109.5
O1 C15 H15C 109.5
H15A C15 H15C 109.5
H15B C15 H15C 109.5
C12 C16 C17 114.5(4)
C12 C16 H16A 108.6
C17 C16 H16A 108.6
C12 C16 H16B 108.6
C17 C16 H16B 108.6
H16A C16 H16B 107.6
C18 C17 C22 118.0(5)
C18 C17 C16 120.2(5)
C22 C17 C16 121.8(5)
C19 C18 C17 122.6(5)
C19 C18 H18A 118.7
C17 C18 H18A 118.7
C18 C19 C20 117.8(5)
C18 C19 C23 121.3(5)
C20 C19 C23 120.8(5)
C19 C20 C21 121.8(5)
C19 C20 H20A 119.1
C21 C20 H20A 119.1
C22 C21 C20 118.4(5)
C22 C21 C29 120.7(5)
C20 C21 C29 120.8(5)
O2 C22 C21 116.5(4)
O2 C22 C17 122.5(5)
C21 C22 C17 121.0(5)
C24 C23 C28 118.1(6)
C24 C23 C19 121.4(5)
C28 C23 C19 120.5(5)
C23 C24 C25 120.8(7)
C23 C24 H24A 119.6
C25 C24 H24A 119.6
C26 C25 C24 120.6(7)
C26 C25 H25A 119.7
C24 C25 H25A 119.7
C25 C26 C27 119.4(7)
C25 C26 H26A 120.3
C27 C26 H26A 120.3
C26 C27 C28 120.1(7)
C26 C27 H27A 119.9
C28 C27 H27A 119.9
C27 C28 C23 121.0(6)
C27 C28 H28A 119.5
C23 C28 H28A 119.5
C30 C29 C21 115.6(4)
C30 C29 H29A 108.4
C21 C29 H29A 108.4
C30 C29 H29B 108.4
C21 C29 H29B 108.4
H29A C29 H29B 107.5
C31 C30 C35 118.1(4)
C31 C30 C29 119.9(4)
C35 C30 C29 121.8(5)
C32 C31 C30 122.3(5)
C32 C31 H31A 118.9
C30 C31 H31A 118.9
C31 C32 C33 117.5(5)
C31 C32 C36 120.7(5)
C33 C32 C36 121.8(5)
C34 C33 C32 122.3(5)
C34 C33 H33A 118.9
C32 C33 H33A 118.9
C33 C34 C35 118.6(5)
C33 C34 C42 121.2(5)
C35 C34 C42 120.2(5)
O3 C35 C34 116.8(4)
O3 C35 C30 122.0(4)
C34 C35 C30 121.1(5)
C41 C36 C37 117.4(5)
C41 C36 C32 121.9(5)
C37 C36 C32 120.6(5)
C38 C37 C36 120.9(5)
C38 C37 H37A 119.6
C36 C37 H37A 119.6
C39 C38 C37 120.9(5)
C39 C38 H38A 119.6
C37 C38 H38A 119.6
C38 C39 C40 119.0(5)
C38 C39 H39A 120.5
C40 C39 H39A 120.5
C39 C40 C41 121.0(5)
C39 C40 H40A 119.5
C41 C40 H40A 119.5
C40 C41 C36 120.8(5)
C40 C41 H41A 119.6
C36 C41 H41A 119.6
C34 C42 C43 116.5(4)
C34 C42 H42A 108.2
C43 C42 H42A 108.2
C34 C42 H42B 108.2
C43 C42 H42B 108.2
H42A C42 H42B 107.3
C44 C43 C48 118.6(5)
C44 C43 C42 120.6(5)
C48 C43 C42 120.6(5)
C43 C44 C45 122.4(5)
C43 C44 H44A 118.8
C45 C44 H44A 118.8
C44 C45 C46 117.6(5)
C44 C45 C49 121.6(5)
C46 C45 C49 120.7(5)
C47 C46 C45 121.8(5)
C47 C46 H46A 119.1
C45 C46 H46A 119.1
C46 C47 C48 118.8(5)
C46 C47 C55 119.7(5)
C48 C47 C55 121.5(5)
O4 C48 C43 117.1(4)
O4 C48 C47 122.0(5)
C43 C48 C47 120.8(5)
C50 C49 C54 118.5(5)
C50 C49 C45 121.1(5)
C54 C49 C45 120.4(5)
C49 C50 C51 120.5(6)
C49 C50 H50A 119.7
C51 C50 H50A 119.7
C52 C51 C50 120.5(6)
C52 C51 H51A 119.8
C50 C51 H51A 119.8
C51 C52 C53 119.1(6)
C51 C52 H52A 120.4
C53 C52 H52A 120.4
C52 C53 C54 121.5(6)
C52 C53 H53A 119.2
C54 C53 H53A 119.2
C53 C54 C49 119.8(6)
C53 C54 H54A 120.1
C49 C54 H54A 120.1
C56 C55 C47 112.3(4)
C56 C55 H55A 109.1
C47 C55 H55A 109.1
C56 C55 H55B 109.1
C47 C55 H55B 109.1
H55A C55 H55B 107.9
C57 C56 C61 118.1(5)
C57 C56 C55 120.5(5)
C61 C56 C55 121.2(5)
C58 C57 C56 121.7(5)
C58 C57 H57A 119.2
C56 C57 H57A 119.2
C57 C58 C59 119.4(5)
C57 C58 H58A 120.3
C59 C58 H58A 120.3
C58 C59 C60 120.1(5)
C58 C59 C7 127.0(5)
C60 C59 C7 112.7(5)
C61 C60 C59 119.9(5)
C61 C60 C8 126.2(5)
C59 C60 C8 113.7(4)
C60 C61 C56 120.8(5)
C60 C61 O5 119.9(4)
C56 C61 O5 119.2(4)
O5 C62 H62A 109.5
O5 C62 H62B 109.5
H62A C62 H62B 109.5
O5 C62 H62C 109.5
H62A C62 H62C 109.5
H62B C62 H62C 109.5
Cl2 C63 Cl1 117.1(6)
Cl2 C63 Cl3 109.3(4)
Cl1 C63 Cl3 108.0(5)
Cl2 C63 H63A 107.3
Cl1 C63 H63A 107.3
Cl3 C63 H63A 107.3
Cl6 C64 Cl5 110.8(6)
Cl6 C64 Cl4 110.7(5)
Cl5 C64 Cl4 111.9(5)
Cl6 C64 H64A 107.8
Cl5 C64 H64A 107.8
Cl4 C64 H64A 107.8
O6 C65 H65A 109.5
O6 C65 H65B 109.5
H65A C65 H65B 109.5
O6 C65 H65C 109.5
H65A C65 H65C 109.5
H65B C65 H65C 109.5

loop_
_geom_bond_atom_site_label_1
_geom_bond_atom_site_label_2
_geom_bond_distance
Cl1 C63 1.734(9)
Cl2 C63 1.716(9)
Cl3 C63 1.769(8)
Cl4 C64 1.745(11)
Cl5 C64 1.744(10)
Cl6 C64 1.743(9)
O1 C13 1.394(6)
O1 C15 1.446(6)
O2 C22 1.382(6)
O2 H2A 0.8400
O3 C35 1.373(6)
O3 H3A 0.8400
O4 C48 1.378(6)
O4 H4A 0.8400
O5 C61 1.404(6)
O5 C62 1.450(7)
O6 C65 1.377(9)
O6 H6A 0.8399
C1 C2 1.391(9)
C1 C6 1.392(8)
C1 H1A 0.9500
C2 C3 1.376(9)
C2 H2B 0.9500
C3 C4 1.404(8)
C3 H3B 0.9500
C4 C5 1.378(8)
C4 H4B 0.9500
C5 C6 1.387(8)
C5 C8 1.542(7)
C6 C7 1.528(8)
C7 C59 1.527(7)
C7 C9 1.529(7)
C7 H7A 1.0000
C8 C14 1.533(7)
C8 C60 1.536(7)
C8 H8A 1.0000
C9 C14 1.386(7)
C9 C10 1.386(7)
C10 C11 1.394(8)
C10 H10A 0.9500
C11 C12 1.393(7)
C11 H11A 0.9500
C12 C13 1.397(7)
C12 C16 1.520(7)
C13 C14 1.394(7)
C15 H15A 0.9800
C15 H15B 0.9800
C15 H15C 0.9800
C16 C17 1.525(7)
C16 H16A 0.9900
C16 H16B 0.9900
C17 C18 1.394(7)
C17 C22 1.403(7)
C18 C19 1.385(8)
C18 H18A 0.9500
C19 C20 1.393(8)
C19 C23 1.486(8)
C20 C21 1.399(7)
C20 H20A 0.9500
C21 C22 1.396(7)
C21 C29 1.516(7)
C23 C24 1.387(9)
C23 C28 1.401(9)
C24 C25 1.394(9)
C24 H24A 0.9500
C25 C26 1.381(11)
C25 H25A 0.9500
C26 C27 1.385(11)
C26 H26A 0.9500
C27 C28 1.392(9)
C27 H27A 0.9500
C28 H28A 0.9500
C29 C30 1.516(7)
C29 H29A 0.9900
C29 H29B 0.9900
C30 C31 1.395(7)
C30 C35 1.399(7)
C31 C32 1.393(7)
C31 H31A 0.9500
C32 C33 1.393(7)
C32 C36 1.483(7)
C33 C34 1.389(7)
C33 H33A 0.9500
C34 C35 1.395(7)
C34 C42 1.514(7)
C36 C41 1.394(7)
C36 C37 1.407(7)
C37 C38 1.385(8)
C37 H37A 0.9500
C38 C39 1.375(8)
C38 H38A 0.9500
C39 C40 1.377(8)
C39 H39A 0.9500
C40 C41 1.389(8)
C40 H40A 0.9500
C41 H41A 0.9500
C42 C43 1.521(7)
C42 H42A 0.9900
C42 H42B 0.9900
C43 C44 1.388(8)
C43 C48 1.396(7)
C44 C45 1.396(7)
C44 H44A 0.9500
C45 C46 1.401(7)
C45 C49 1.491(8)
C46 C47 1.389(8)
C46 H46A 0.9500
C47 C48 1.406(7)
C47 C55 1.528(7)
C49 C50 1.401(8)
C49 C54 1.405(8)
C50 C51 1.401(8)
C50 H50A 0.9500
C51 C52 1.379(9)
C51 H51A 0.9500
C52 C53 1.385(9)
C52 H52A 0.9500
C53 C54 1.388(8)
C53 H53A 0.9500
C54 H54A 0.9500
C55 C56 1.506(7)
C55 H55A 0.9900
C55 H55B 0.9900
C56 C57 1.394(8)
C56 C61 1.401(7)
C57 C58 1.382(7)
C57 H57A 0.9500
C58 C59 1.389(7)
C58 H58A 0.9500
C59 C60 1.396(7)
C60 C61 1.382(7)
C62 H62A 0.9800
C62 H62B 0.9800
C62 H62C 0.9800
C63 H63A 1.0000
C64 H64A 1.0000
C65 H65A 0.9800
C65 H65B 0.9800
C65 H65C 0.9800

loop_
_geom_hbond_atom_site_label_D
_geom_hbond_atom_site_label_H
_geom_hbond_atom_site_label_A
_geom_hbond_distance_DH
_geom_hbond_distance_HA
_geom_hbond_distance_DA
_geom_hbond_angle_DHA
O2 H2A O1 0.84 1.92 2.749(5) 170.0
O4 H4A O5 0.84 1.87 2.712(5) 179.5
O3 H3A O2 0.84 2.01 2.842(5) 168.4

loop_
_geom_torsion_atom_site_label_1
_geom_torsion_atom_site_label_2
_geom_torsion_atom_site_label_3
_geom_torsion_atom_site_label_4
_geom_torsion
C6 C1 C2 C3 -0.6(9)
C1 C2 C3 C4 1.4(9)
C2 C3 C4 C5 -1.1(8)
C3 C4 C5 C6 -0.1(8)
C3 C4 C5 C8 177.8(5)
C4 C5 C6 C1 0.9(8)
C8 C5 C6 C1 -177.3(5)
C4 C5 C6 C7 179.7(5)
C8 C5 C6 C7 1.5(6)
C2 C1 C6 C5 -0.5(8)
C2 C1 C6 C7 -179.2(5)
C5 C6 C7 C59 53.7(6)
C1 C6 C7 C59 -127.6(6)
C5 C6 C7 C9 -56.6(6)
C1 C6 C7 C9 122.2(6)
C4 C5 C8 C14 -123.8(5)
C6 C5 C8 C14 54.3(5)
C4 C5 C8 C60 126.1(5)
C6 C5 C8 C60 -55.8(5)
C59 C7 C9 C14 -58.7(6)
C6 C7 C9 C14 54.3(5)
C59 C7 C9 C10 118.8(5)
C6 C7 C9 C10 -128.2(5)
C14 C9 C10 C11 -0.8(8)
C7 C9 C10 C11 -178.1(5)
C9 C10 C11 C12 -1.5(8)
C10 C11 C12 C13 1.7(7)
C10 C11 C12 C16 -176.6(5)
C15 O1 C13 C14 -76.6(6)
C15 O1 C13 C12 106.4(5)
C11 C12 C13 C14 0.5(7)
C16 C12 C13 C14 178.7(4)
C11 C12 C13 O1 177.4(4)
C16 C12 C13 O1 -4.4(7)
C10 C9 C14 C13 3.0(7)
C7 C9 C14 C13 -179.4(4)
C10 C9 C14 C8 -175.5(5)
C7 C9 C14 C8 2.1(6)
O1 C13 C14 C9 -179.7(4)
C12 C13 C14 C9 -2.8(7)
O1 C13 C14 C8 -1.4(8)
C12 C13 C14 C8 175.5(5)
C60 C8 C14 C9 54.3(5)
C5 C8 C14 C9 -56.7(5)
C60 C8 C14 C13 -124.1(5)
C5 C8 C14 C13 125.0(5)
C11 C12 C16 C17 -84.5(6)
C13 C12 C16 C17 97.3(6)
C12 C16 C17 C18 95.4(6)
C12 C16 C17 C22 -86.8(6)
C22 C17 C18 C19 -0.6(8)
C16 C17 C18 C19 177.3(5)
C17 C18 C19 C20 -3.7(8)
C17 C18 C19 C23 178.7(5)
C18 C19 C20 C21 2.7(8)
C23 C19 C20 C21 -179.8(5)
C19 C20 C21 C22 2.6(8)
C19 C20 C21 C29 -174.2(5)
C20 C21 C22 O2 174.1(4)
C29 C21 C22 O2 -9.1(7)
C20 C21 C22 C17 -7.1(7)
C29 C21 C22 C17 169.7(5)
C18 C17 C22 O2 -175.1(5)
C16 C17 C22 O2 7.0(7)
C18 C17 C22 C21 6.1(7)
C16 C17 C22 C21 -171.7(5)
C18 C19 C23 C24 38.2(8)
C20 C19 C23 C24 -139.2(6)
C18 C19 C23 C28 -141.0(6)
C20 C19 C23 C28 41.5(8)
C28 C23 C24 C25 0.2(10)
C19 C23 C24 C25 -179.0(6)
C23 C24 C25 C26 0.0(11)
C24 C25 C26 C27 0.8(12)
C25 C26 C27 C28 -1.8(11)
C26 C27 C28 C23 2.1(10)
C24 C23 C28 C27 -1.3(9)
C19 C23 C28 C27 178.0(6)
C22 C21 C29 C30 108.5(6)
C20 C21 C29 C30 -74.7(6)
C21 C29 C30 C31 106.7(5)
C21 C29 C30 C35 -77.1(6)
C35 C30 C31 C32 -0.6(7)
C29 C30 C31 C32 175.6(5)
C30 C31 C32 C33 -2.4(7)
C30 C31 C32 C36 179.8(5)
C31 C32 C33 C34 2.5(7)
C36 C32 C33 C34 -179.7(5)
C32 C33 C34 C35 0.5(7)
C32 C33 C34 C42 -177.1(5)
C33 C34 C35 O3 179.0(4)
C42 C34 C35 O3 -3.4(7)
C33 C34 C35 C30 -3.7(8)
C42 C34 C35 C30 173.9(5)
C31 C30 C35 O3 -179.1(4)
C29 C30 C35 O3 4.7(8)
C31 C30 C35 C34 3.7(7)
C29 C30 C35 C34 -172.5(5)
C31 C32 C36 C41 143.9(5)
C33 C32 C36 C41 -33.9(8)
C31 C32 C36 C37 -35.7(7)
C33 C32 C36 C37 146.5(5)
C41 C36 C37 C38 -0.5(8)
C32 C36 C37 C38 179.1(5)
C36 C37 C38 C39 -0.6(9)
C37 C38 C39 C40 0.4(9)
C38 C39 C40 C41 1.0(9)
C39 C40 C41 C36 -2.1(9)
C37 C36 C41 C40 1.8(8)
C32 C36 C41 C40 -177.8(5)
C33 C34 C42 C43 -100.4(6)
C35 C34 C42 C43 82.0(6)
C34 C42 C43 C44 53.6(7)
C34 C42 C43 C48 -132.5(5)
C48 C43 C44 C45 -1.9(8)
C42 C43 C44 C45 172.1(5)
C43 C44 C45 C46 0.9(7)
C43 C44 C45 C49 -176.1(5)
C44 C45 C46 C47 0.0(7)
C49 C45 C46 C47 176.9(5)
C45 C46 C47 C48 0.3(7)
C45 C46 C47 C55 -179.4(5)
C44 C43 C48 O4 178.8(4)
C42 C43 C48 O4 4.8(7)
C44 C43 C48 C47 2.2(7)
C42 C43 C48 C47 -171.9(5)
C46 C47 C48 O4 -177.9(5)
C55 C47 C48 O4 1.9(7)
C46 C47 C48 C43 -1.4(7)
C55 C47 C48 C43 178.3(5)
C44 C45 C49 C50 -31.4(7)
C46 C45 C49 C50 151.8(5)
C44 C45 C49 C54 149.5(5)
C46 C45 C49 C54 -27.3(7)
C54 C49 C50 C51 -0.3(8)
C45 C49 C50 C51 -179.4(5)
C49 C50 C51 C52 0.7(9)
C50 C51 C52 C53 0.0(9)
C51 C52 C53 C54 -1.0(9)
C52 C53 C54 C49 1.4(8)
C50 C49 C54 C53 -0.8(8)
C45 C49 C54 C53 178.4(5)
C46 C47 C55 C56 -88.4(6)
C48 C47 C55 C56 91.9(6)
C47 C55 C56 C57 87.0(6)
C47 C55 C56 C61 -88.8(6)
C61 C56 C57 C58 0.4(8)
C55 C56 C57 C58 -175.4(5)
C56 C57 C58 C59 0.7(8)
C57 C58 C59 C60 -0.5(8)
C57 C58 C59 C7 174.8(5)
C6 C7 C59 C58 131.3(6)
C9 C7 C59 C58 -117.1(6)
C6 C7 C59 C60 -53.2(6)
C9 C7 C59 C60 58.5(6)
C58 C59 C60 C61 -0.8(8)
C7 C59 C60 C61 -176.7(5)
C58 C59 C60 C8 173.9(5)
C7 C59 C60 C8 -2.0(6)
C14 C8 C60 C61 120.1(5)
C5 C8 C60 C61 -129.5(5)
C14 C8 C60 C59 -54.2(5)
C5 C8 C60 C59 56.2(5)
C59 C60 C61 C56 1.9(7)
C8 C60 C61 C56 -172.0(5)
C59 C60 C61 O5 177.9(4)
C8 C60 C61 O5 3.9(8)
C57 C56 C61 C60 -1.8(7)
C55 C56 C61 C60 174.1(5)
C57 C56 C61 O5 -177.8(4)
C55 C56 C61 O5 -1.9(7)
C62 O5 C61 C60 81.1(6)
C62 O5 C61 C56 -102.9(5)
